data_2206373
loop_
_publ_author_name
'Andrew J. Robertson'
'Daniel J. Price'

_publ_section_title
;
 2,3,3',4'-Tetramethylbiphenyl
;
_journal_coeditor_code CF6441
_journal_issue 8
_journal_name_full 'Acta Crystallographica Section E'
_journal_page_first o2610
_journal_page_last o2612
_journal_paper_doi 10.1107/S1600536805022476
_journal_volume 61
_journal_year 2005
_chemical_formula_iupac 'C16 H18'
_chemical_formula_moiety 'C16 H18'
_chemical_formula_sum 'C16 H18'
_chemical_formula_weight 210.30
_chemical_melting_point 41
_chemical_name_common
;
2,3,3',4'-Tetramethylbiphenyl
;
_chemical_name_systematic
;
2,3,3',4'-Tetramethylbiphenyl
;
_space_group_IT_number 2
_symmetry_cell_setting triclinic
_symmetry_space_group_name_Hall '-P 1'
_symmetry_space_group_name_H-M 'P -1'
_atom_sites_solution_hydrogens geom
_atom_sites_solution_primary direct
_atom_sites_solution_secondary difmap
_audit_creation_method SHELXL-97
_cell_angle_alpha 77.106(3)
_cell_angle_beta 81.047(3)
_cell_angle_gamma 64.506(3)
_cell_formula_units_Z 2
_cell_length_a 7.6018(5)
_cell_length_b 7.7685(5)
_cell_length_c 11.6547(7)
_cell_measurement_reflns_used 4912
_cell_measurement_temperature 293(2)
_cell_measurement_theta_max 27.5
_cell_measurement_theta_min 0.1
_cell_volume 604.19(7)
_computing_cell_refinement DENZO/SCALEPACK
_computing_data_collection 'COLLECT (Nonius, 1997)'
_computing_data_reduction 'DENZO/SCALEPACK (Otwinowski & Minor, 1997)'
_computing_molecular_graphics 'DIAMOND (Brandenburg, 1999)'
_computing_publication_material 'WinGX (Farrugia, 1999)'
_computing_structure_refinement 'SHELXL97 (Sheldrick, 1997)'
_computing_structure_solution 'SHELXS97 (Sheldrick, 1997)'
_diffrn_ambient_temperature 293(2)
_diffrn_measured_fraction_theta_full 0.994
_diffrn_measured_fraction_theta_max 0.994
_diffrn_measurement_device_type 'Nonius KappaCCD'
_diffrn_measurement_method '\w and \f'
_diffrn_radiation_monochromator graphite
_diffrn_radiation_source 'fine-focus sealed tube'
_diffrn_radiation_type MoK\a
_diffrn_radiation_wavelength 0.71073
_diffrn_reflns_av_R_equivalents 0.0564
_diffrn_reflns_av_sigmaI/netI 0.0562
_diffrn_reflns_limit_h_max 9
_diffrn_reflns_limit_h_min -9
_diffrn_reflns_limit_k_max 9
_diffrn_reflns_limit_k_min -10
_diffrn_reflns_limit_l_max 15
_diffrn_reflns_limit_l_min -15
_diffrn_reflns_number 9018
_diffrn_reflns_theta_full 27.42
_diffrn_reflns_theta_max 27.42
_diffrn_reflns_theta_min 1.80
_diffrn_standards_number 0
_exptl_absorpt_coefficient_mu 0.065
_exptl_absorpt_correction_T_max 0.991
_exptl_absorpt_correction_T_min 0.830
_exptl_absorpt_correction_type multi-scan
_exptl_absorpt_process_details '(Blessing, 1995)'
_exptl_crystal_colour colourless
_exptl_crystal_density_diffrn 1.156
_exptl_crystal_density_method 'not measured'
_exptl_crystal_description prism
_exptl_crystal_F_000 228
_exptl_crystal_size_max 0.45
_exptl_crystal_size_mid 0.16
_exptl_crystal_size_min 0.14
_refine_diff_density_max 0.275
_refine_diff_density_min -0.205
_refine_ls_extinction_coef 0.038(9)
_refine_ls_extinction_expression Fc^*^=kFc[1+0.001xFc^2^\l^3^/sin(2\q)]^-1/4^
_refine_ls_extinction_method SHELXL97
_refine_ls_goodness_of_fit_ref 1.043
_refine_ls_hydrogen_treatment constr
_refine_ls_matrix_type full
_refine_ls_number_parameters 152
_refine_ls_number_reflns 2731
_refine_ls_number_restraints 0
_refine_ls_restrained_S_all 1.043
_refine_ls_R_factor_all 0.0861
_refine_ls_R_factor_gt 0.0489
_refine_ls_shift/su_max 0.000
_refine_ls_shift/su_mean 0.000
_refine_ls_structure_factor_coef Fsqd
_refine_ls_weighting_details 'calc w = 1/[\s^2^(Fo^2^)+(0.0567P)^2^+0.0932P] where P = (Fo^2^+2Fc^2^)/3'
_refine_ls_weighting_scheme calc
_refine_ls_wR_factor_gt 0.1113
_refine_ls_wR_factor_ref 0.1266
_reflns_number_gt 1819
_reflns_number_total 2731
_reflns_threshold_expression I>2\s(I)
_cod_data_source_file cf6441.cif
_cod_data_source_block I
_cod_depositor_comments
;
The following automatic conversions were performed:
'_symmetry_cell_setting' value 'Triclinic' changed to 'triclinic'
according to '/home/saulius/struct/CIF-dictionaries/cif_core.dic'
dictionary named 'cif_core.dic' version 2.4.1 from 2010-06-29.

Automatic conversion script
Id: cif_fix_enum 1527 2010-12-29 10:47:43Z saulius 

The following automatic conversions were performed:

'_symmetry_cell_setting' value 'Triclinic' changed to 'triclinic'
according to /home/saulius/struct/CIF-dictionaries/cif_core.dic
dictionary named 'cif_core.dic' version 2.4.1 from 2010-06-29.

Automatic conversion script
Id: cif_fix_values 1715 2011-07-08 13:25:40Z adriana 
;
_cod_database_code 2206373
_cod_database_fobs_code 2206373

loop_
_symmetry_equiv_pos_as_xyz
'x, y, z'
'-x, -y, -z'

loop_
_atom_site_label
_atom_site_fract_x
_atom_site_fract_y
_atom_site_fract_z
_atom_site_U_iso_or_equiv
_atom_site_adp_type
_atom_site_calc_flag
_atom_site_refinement_flags
_atom_site_occupancy
_atom_site_type_symbol
C1 0.0416(2) 0.76311(19) 0.79774(12) 0.0212(3) Uani d . 1 C
C6 -0.1272(2) 0.7959(2) 0.74562(13) 0.0249(4) Uani d . 1 C
H6 -0.1222 0.8023 0.6646 0.0259(17) Uiso calc R 1 H
C7 0.2222(2) 0.7366(2) 0.71854(12) 0.0216(3) Uani d . 1 C
C2 0.0334(2) 0.75530(19) 0.92023(13) 0.0216(3) Uani d . 1 C
C9 0.5602(2) 0.5383(2) 0.65895(13) 0.0243(4) Uani d . 1 C
C3 -0.1433(2) 0.77877(19) 0.98797(13) 0.0223(4) Uani d . 1 C
C10 0.5521(2) 0.6757(2) 0.55642(13) 0.0249(4) Uani d . 1 C
C8 0.3968(2) 0.5716(2) 0.73800(13) 0.0240(4) Uani d . 1 C
H8 0.4039 0.4807 0.8063 0.0259(17) Uiso calc R 1 H
C12 0.2170(2) 0.8719(2) 0.61679(13) 0.0261(4) Uani d . 1 C
H12 0.1035 0.9837 0.6016 0.0259(17) Uiso calc R 1 H
C11 0.3798(2) 0.8414(2) 0.53772(13) 0.0270(4) Uani d . 1 C
H11 0.3735 0.9342 0.4705 0.0259(17) Uiso calc R 1 H
C4 -0.3070(2) 0.8096(2) 0.93287(13) 0.0256(4) Uani d . 1 C
H4 -0.4232 0.8243 0.9779 0.0259(17) Uiso calc R 1 H
C5 -0.2998(2) 0.8189(2) 0.81191(14) 0.0263(4) Uani d . 1 C
H5 -0.4104 0.8404 0.7761 0.0259(17) Uiso calc R 1 H
C15 0.7436(2) 0.3550(2) 0.68240(14) 0.0333(4) Uani d . 1 C
H15A 0.7214 0.2740 0.7532 0.0388(14) Uiso calc R 1 H
H15B 0.8485 0.3873 0.6917 0.0388(14) Uiso calc R 1 H
H15C 0.7774 0.2871 0.6172 0.0388(14) Uiso calc R 1 H
C13 0.2088(2) 0.7251(2) 0.98124(13) 0.0251(4) Uani d . 1 C
H13A 0.2554 0.5995 1.0303 0.0388(14) Uiso calc R 1 H
H13B 0.1720 0.8229 1.0290 0.0388(14) Uiso calc R 1 H
H13C 0.3104 0.7339 0.9231 0.0388(14) Uiso calc R 1 H
C16 0.7252(2) 0.6461(2) 0.46789(14) 0.0323(4) Uani d . 1 C
H16A 0.6907 0.7514 0.4022 0.0388(14) Uiso calc R 1 H
H16B 0.7628 0.5264 0.4407 0.0388(14) Uiso calc R 1 H
H16C 0.8323 0.6416 0.5044 0.0388(14) Uiso calc R 1 H
C14 -0.1574(2) 0.7706(2) 1.11946(13) 0.0282(4) Uani d . 1 C
H14A -0.2898 0.7989 1.1501 0.0388(14) Uiso calc R 1 H
H14B -0.1180 0.8644 1.1356 0.0388(14) Uiso calc R 1 H
H14C -0.0734 0.6435 1.1564 0.0388(14) Uiso calc R 1 H

loop_
_atom_site_aniso_label
_atom_site_aniso_U_11
_atom_site_aniso_U_22
_atom_site_aniso_U_33
_atom_site_aniso_U_12
_atom_site_aniso_U_13
_atom_site_aniso_U_23
C1 0.0228(8) 0.0144(7) 0.0258(8) -0.0059(6) -0.0044(6) -0.0038(6)
C6 0.0264(8) 0.0215(8) 0.0256(8) -0.0063(7) -0.0059(6) -0.0063(6)
C7 0.0217(8) 0.0212(7) 0.0236(8) -0.0075(6) -0.0046(6) -0.0080(6)
C2 0.0237(8) 0.0143(7) 0.0273(8) -0.0074(6) -0.0053(6) -0.0031(6)
C9 0.0229(8) 0.0237(8) 0.0276(8) -0.0055(6) -0.0081(6) -0.0112(6)
C3 0.0252(8) 0.0151(7) 0.0266(8) -0.0086(6) -0.0034(6) -0.0020(6)
C10 0.0218(8) 0.0301(8) 0.0251(8) -0.0081(7) -0.0039(6) -0.0129(6)
C8 0.0258(8) 0.0211(7) 0.0262(8) -0.0080(6) -0.0077(6) -0.0061(6)
C12 0.0230(8) 0.0224(8) 0.0277(8) -0.0022(6) -0.0063(6) -0.0057(6)
C11 0.0272(9) 0.0280(8) 0.0229(8) -0.0085(7) -0.0036(7) -0.0033(6)
C4 0.0224(8) 0.0220(8) 0.0330(9) -0.0098(6) -0.0008(6) -0.0055(6)
C5 0.0229(8) 0.0236(8) 0.0338(9) -0.0083(6) -0.0082(7) -0.0058(6)
C15 0.0254(9) 0.0322(9) 0.0374(10) -0.0023(7) -0.0081(7) -0.0119(7)
C13 0.0276(8) 0.0243(8) 0.0245(8) -0.0108(7) -0.0049(6) -0.0038(6)
C16 0.0260(9) 0.0390(9) 0.0313(9) -0.0088(7) -0.0016(7) -0.0146(7)
C14 0.0307(9) 0.0269(8) 0.0283(8) -0.0143(7) -0.0017(7) -0.0022(6)

loop_
_atom_type_symbol
_atom_type_description
_atom_type_scat_dispersion_real
_atom_type_scat_dispersion_imag
_atom_type_scat_source
C C 0.0033 0.0016 'International Tables Vol C Tables 4.2.6.8 and 6.1.1.4'
H H 0.0000 0.0000 'International Tables Vol C Tables 4.2.6.8 and 6.1.1.4'

loop_
_geom_angle_atom_site_label_1
_geom_angle_atom_site_label_2
_geom_angle_atom_site_label_3
_geom_angle
C6 C1 C2 119.24(14)
C6 C1 C7 117.23(13)
C2 C1 C7 123.52(13)
C5 C6 C1 121.39(14)
C12 C7 C8 117.57(14)
C12 C7 C1 120.03(13)
C8 C7 C1 122.25(13)
C1 C2 C3 119.34(13)
C1 C2 C13 121.78(13)
C3 C2 C13 118.87(13)
C8 C9 C10 119.29(13)
C8 C9 C15 120.35(14)
C10 C9 C15 120.36(14)
C4 C3 C2 119.58(13)
C4 C3 C14 119.58(13)
C2 C3 C14 120.83(13)
C11 C10 C9 118.47(14)
C11 C10 C16 120.25(14)
C9 C10 C16 121.28(13)
C9 C8 C7 122.40(14)
C11 C12 C7 120.60(13)
C12 C11 C10 121.66(14)
C5 C4 C3 121.24(14)
C6 C5 C4 119.21(14)

loop_
_geom_bond_atom_site_label_1
_geom_bond_atom_site_label_2
_geom_bond_distance
C1 C6 1.404(2)
C1 C2 1.408(2)
C1 C7 1.492(2)
C6 C5 1.377(2)
C7 C12 1.391(2)
C7 C8 1.3983(19)
C2 C3 1.408(2)
C2 C13 1.5138(19)
C9 C8 1.390(2)
C9 C10 1.403(2)
C9 C15 1.5111(19)
C3 C4 1.394(2)
C3 C14 1.508(2)
C10 C11 1.390(2)
C10 C16 1.507(2)
C12 C11 1.388(2)
C4 C5 1.389(2)

loop_
_cod_related_entry_id
_cod_related_entry_database
_cod_related_entry_code
1 ChemSpider 11383661
